data_7246069
loop_
_publ_author_name
'Liu, Xueyan'
'Yu, Chuanyu'
'Su, Biling'
'Zha, Daijun'

_publ_section_title
;
 Synthesis and properties of the kojic acid dimer and its potential for
 the treatment of Alzheimer's disease
;
_journal_name_full 'RSC Medicinal Chemistry'
_journal_paper_doi 10.1039/D2MD00383J
_journal_year 2023
_chemical_compound_source 'developing cottonseed when aflatoxin invades'
_chemical_formula_moiety 'C12 H10 O8'
_chemical_formula_sum 'C12 H10 O8'
_chemical_formula_weight 282.21
_space_group_crystal_system monoclinic
_space_group_IT_number 14
_space_group_name_Hall '-P 2yn'
_space_group_name_H-M_alt 'P 1 21/n 1'
_symmetry_Int_Tables_number 14
_audit_creation_date 2021-09-17
_audit_creation_method
;
Olex2 1.2
(compiled 2018.05.29 svn.r3508 for OlexSys, GUI svn.r5506)
;
_audit_update_record
;
2021-10-04 deposited with the CCDC.	2022-12-07 downloaded from the CCDC.
;
_cell_angle_alpha 90
_cell_angle_beta 99.527(8)
_cell_angle_gamma 90
_cell_formula_units_Z 2
_cell_length_a 3.8200(4)
_cell_length_b 17.5109(17)
_cell_length_c 8.4469(7)
_cell_measurement_reflns_used 2041
_cell_measurement_temperature 293(2)
_cell_measurement_theta_max 60.4450
_cell_measurement_theta_min 4.3950
_cell_volume 557.23(9)
_computing_molecular_graphics 'Olex2 (Dolomanov et al., 2009)'
_computing_publication_material 'Olex2 (Dolomanov et al., 2009)'
_computing_structure_refinement 'olex2.refine (Bourhis et al., 2015)'
_diffrn_ambient_temperature 293(2)
_diffrn_measured_fraction_theta_full 0.9747
_diffrn_measured_fraction_theta_max 0.9747
_diffrn_measurement_device_type 'ROD, Synergy Custom system, HyPix'
_diffrn_radiation_type synchrotron
_diffrn_radiation_wavelength 1.3405
_diffrn_reflns_av_R_equivalents 0.0271
_diffrn_reflns_av_unetI/netI 0.0309
_diffrn_reflns_limit_h_max 4
_diffrn_reflns_limit_h_min -2
_diffrn_reflns_limit_k_max 22
_diffrn_reflns_limit_k_min -21
_diffrn_reflns_limit_l_max 10
_diffrn_reflns_limit_l_min -10
_diffrn_reflns_number 3560
_diffrn_reflns_theta_full 60.4977
_diffrn_reflns_theta_max 60.50
_diffrn_reflns_theta_min 4.39
_exptl_absorpt_coefficient_mu 0.803
_exptl_crystal_colour white
_exptl_crystal_density_diffrn 1.6818
_exptl_crystal_description Prism
_exptl_crystal_F_000 292.9220
_exptl_crystal_preparation Luminescent
_exptl_crystal_recrystallization_method 'Re-crystallisation from solvent: methanol'
_refine_diff_density_max 0.2321
_refine_diff_density_min -0.1968
_refine_diff_density_rms 0.0462
_refine_ls_d_res_high 0.7701
_refine_ls_d_res_low 8.7555
_refine_ls_extinction_expression Fc^*^=kFc[1+0.001xFc^2^\l^3^/sin(2\q)]^-1/4^
_refine_ls_goodness_of_fit_ref 1.0550
_refine_ls_hydrogen_treatment constr
_refine_ls_matrix_type full
_refine_ls_number_constraints 9
_refine_ls_number_parameters 94
_refine_ls_number_reflns 1235
_refine_ls_number_restraints 0
_refine_ls_restrained_S_all 1.0550
_refine_ls_R_factor_all 0.0426
_refine_ls_R_factor_gt 0.0371
_refine_ls_shift/su_max 0.0001
_refine_ls_shift/su_mean 0.0000
_refine_ls_structure_factor_coef Fsqd
_refine_ls_weighting_details 'w=1/[\s^2^(Fo^2^)+(0.0501P)^2^+0.1330P] where P=(Fo^2^+2Fc^2^)/3'
_refine_ls_weighting_scheme calc
_refine_ls_wR_factor_gt 0.0989
_refine_ls_wR_factor_ref 0.1030
_reflns_Friedel_coverage 0.0
_reflns_limit_h_max 4
_reflns_limit_h_min -4
_reflns_limit_k_max 22
_reflns_limit_k_min 0
_reflns_limit_l_max 10
_reflns_limit_l_min -3
_reflns_number_gt 1062
_reflns_number_total 1235
_reflns_threshold_expression I>=2u(I)
_cod_data_source_file d2md00383j7.cif
_cod_data_source_block KAD-1
_cod_original_sg_symbol_Hall '-P 2ybc (x-z,y,z)'
_cod_database_code 7246069
_olex2_refinement_description
;
1. Fixed Uiso
 At 1.2 times of:
  All C(H) groups, All C(H,H) groups
 At 1.5 times of:
  All O(H) groups
2.a Secondary CH2 refined with riding coordinates:
 C7(H7a,H7b)
2.b Aromatic/amide H refined with riding coordinates:
 C2(H2)
2.c Idealised tetrahedral OH refined as rotating group:
 O8(H8), O9(H9)
;
_olex2_submission_special_instructions 'No special instructions were received'

loop_
_space_group_symop_id
_space_group_symop_operation_xyz
1 x,y,z
2 -x+1/2,y+1/2,-z+1/2
3 -x,-y,-z
4 x-1/2,-y-1/2,z-1/2

loop_
_atom_site_label
_atom_site_type_symbol
_atom_site_fract_x
_atom_site_fract_y
_atom_site_fract_z
_atom_site_U_iso_or_equiv
_atom_site_adp_type
_atom_site_occupancy
_atom_site_refinement_flags_posn
O6 O 0.0851(3) 0.45228(5) 0.68738(11) 0.0301(3) Uani 1.000000 .
O8 O 0.3803(3) 0.33344(6) 1.02709(11) 0.0349(3) Uani 1.000000 .
H8 H 0.271(3) 0.2933(2) 1.0087(17) 0.0523(4) Uiso 1.000000 GR
O10 O 0.4957(3) 0.29273(6) 0.42824(12) 0.0400(3) Uani 1.000000 .
O9 O 0.2298(4) 0.41855(6) 0.28196(12) 0.0463(3) Uani 1.000000 .
H9 H 0.310(6) 0.3797(5) 0.2472(6) 0.0695(5) Uiso 1.000000 GR
C5 C 0.0801(4) 0.46355(7) 0.52658(16) 0.0265(3) Uani 1.000000 .
C1 C 0.2252(4) 0.38858(8) 0.76043(16) 0.0272(3) Uani 1.000000 .
C2 C 0.3641(4) 0.33264(8) 0.68206(16) 0.0301(3) Uani 1.000000 .
H2 H 0.4566(4) 0.28915(8) 0.73688(16) 0.0362(4) Uiso 1.000000 R
C4 C 0.2192(4) 0.40986(8) 0.43870(16) 0.0290(3) Uani 1.000000 .
C3 C 0.3698(4) 0.33998(8) 0.51431(16) 0.0289(3) Uani 1.000000 .
C7 C 0.1982(4) 0.39197(8) 0.93587(16) 0.0328(3) Uani 1.000000 .
H7a H -0.0502(4) 0.38966(8) 0.94702(16) 0.0393(4) Uiso 1.000000 R
H7b H 0.2909(4) 0.44067(8) 0.97868(16) 0.0393(4) Uiso 1.000000 R

loop_
_atom_site_aniso_label
_atom_site_aniso_U_11
_atom_site_aniso_U_22
_atom_site_aniso_U_33
_atom_site_aniso_U_12
_atom_site_aniso_U_13
_atom_site_aniso_U_23
O6 0.0452(6) 0.0246(5) 0.0223(5) 0.0057(4) 0.0108(4) 0.0026(4)
O8 0.0529(6) 0.0260(5) 0.0252(5) 0.0007(4) 0.0050(4) 0.0028(4)
O10 0.0634(7) 0.0282(6) 0.0310(6) 0.0112(5) 0.0160(5) -0.0013(4)
O9 0.0842(9) 0.0349(7) 0.0232(5) 0.0211(6) 0.0186(5) 0.0030(4)
C5 0.0358(7) 0.0231(7) 0.0216(6) 0.0002(5) 0.0074(5) 0.0024(5)
C1 0.0351(7) 0.0234(7) 0.0240(6) 0.0003(5) 0.0076(5) 0.0028(5)
C2 0.0413(7) 0.0239(7) 0.0258(7) 0.0029(5) 0.0075(5) 0.0044(5)
C4 0.0416(7) 0.0247(7) 0.0215(6) 0.0014(5) 0.0080(5) 0.0017(5)
C3 0.0391(7) 0.0213(7) 0.0276(7) 0.0006(5) 0.0092(5) -0.0007(5)
C7 0.0466(8) 0.0296(7) 0.0235(7) 0.0042(6) 0.0100(6) 0.0022(5)

loop_
_atom_type_symbol
_atom_type_scat_dispersion_real
_atom_type_scat_dispersion_imag
_atom_type_scat_Cromer_Mann_a1
_atom_type_scat_Cromer_Mann_a2
_atom_type_scat_Cromer_Mann_a3
_atom_type_scat_Cromer_Mann_a4
_atom_type_scat_Cromer_Mann_b1
_atom_type_scat_Cromer_Mann_b2
_atom_type_scat_Cromer_Mann_b3
_atom_type_scat_Cromer_Mann_b4
_atom_type_scat_Cromer_Mann_c
_atom_type_scat_source
_atom_type_scat_dispersion_source
H 0.00000 0.00000 0.49300 0.32291 0.14019 0.04081 10.51090 26.12570 3.14236 57.79970 0.0030380000826 'International Tables Volume C Table 6.1.1.4 (pp. 500-502)' custom
C 0.01370 0.00670 2.31000 1.02000 1.58860 0.86500 20.84390 10.20750 0.56870 51.65120 0.215599998832 'International Tables Volume C Table 6.1.1.4 (pp. 500-502)' custom
O 0.03890 0.02410 3.04850 2.28680 1.54630 0.86700 13.27710 5.70110 0.32390 32.90890 0.250800013542 'International Tables Volume C Table 6.1.1.4 (pp. 500-502)' custom

loop_
_geom_angle_atom_site_label_1
_geom_angle_atom_site_label_2
_geom_angle_atom_site_label_3
_geom_angle
_geom_angle_site_symmetry_1
_geom_angle_site_symmetry_3
_geom_angle_publ_flag
C1 O6 C5 120.98(10) . . ?
C5 C5 O6 111.65(14) 3_566 . ?
C4 C5 O6 119.96(12) . . ?
C2 C1 O6 122.73(12) . . ?
C7 C1 O6 109.46(11) . . ?
C7 C1 C2 127.81(12) . . ?
C3 C2 C1 119.81(12) . . ?
C5 C4 O9 122.65(12) . . ?
C3 C4 O9 117.07(11) . . ?
C3 C4 C5 120.27(12) . . ?
C2 C3 O10 126.09(13) . . ?
C4 C3 O10 117.66(12) . . ?
C4 C3 C2 116.24(11) . . ?
C1 C7 O8 113.93(11) . . ?

loop_
_geom_bond_atom_site_label_1
_geom_bond_atom_site_label_2
_geom_bond_distance
_geom_bond_site_symmetry_2
_geom_bond_publ_flag
O6 C5 1.3695(15) . ?
O6 C1 1.3424(16) . ?
O8 C7 1.3967(17) . ?
O10 C3 1.2491(16) . ?
O9 C4 1.3399(16) . ?
C5 C5 1.454(3) 3_566 ?
C5 C4 1.3593(18) . ?
C1 C2 1.3401(18) . ?
C1 C7 1.5036(18) . ?
C2 C3 1.4265(18) . ?
C4 C3 1.4542(19) . ?
